data_7013390
loop_
_publ_author_name
'Thierry Le Borgne'
'Jean-Marc B\'enech'
'S\'ebastien Floquet'
'G\'erald Bernardinelli'
'Christian Aliprandini'
'Philippe Bettens'
'Claude Piguet'

_publ_section_title
;
 Monometallic lanthanide complexes with tridentate
 2,6-dicarboxamidopyridine ligands. Influence of peripheral
 substitutions on steric congestion and antenna effect
;
_journal_issue 20
_journal_name_full 'Dalton Trans.'
_journal_page_first 3856
_journal_page_last 3868
_journal_paper_doi 10.1039/b307413g
_journal_year 2003
_chemical_absolute_configuration ad
_chemical_formula_moiety
;
'[Tb (C21 H19 N3 O2)3]2 (C F3 SO3)6 (C3 H5 N)3 (H2 O)'
;
_chemical_formula_sum 'C141 H131 F18 N21 O31 S6 Tb2'
_chemical_formula_weight 3468.1
_space_group_IT_number 4
_symmetry_cell_setting monoclinic
_symmetry_space_group_name_Hall 'P 2yb'
_symmetry_space_group_name_H-M 'P 1 21 1'
_audit_conform_dict_name cif_core.dic
_audit_conform_dict_version 2.0.1
_audit_creation_date 2001-12-03
_audit_creation_method from_xtal_archive_file_using_CIFIO
_audit_update_record 2003-06-19
_cell_angle_alpha 90.00000
_cell_angle_beta 93.889(5)
_cell_angle_gamma 90.00000
_cell_formula_units_Z 2
_cell_length_a 16.0103(7)
_cell_length_b 28.0794(13)
_cell_length_c 17.3614(7)
_cell_measurement_reflns_used 8002
_cell_measurement_temperature 200
_cell_measurement_theta_max 25.9
_cell_measurement_theta_min 3.1
_cell_volume 7787.0(6)
_computing_cell_refinement 'CELL (Stoe & Cie, 1999)'
_computing_data_collection 'EXPOSE (Stoe & Cie, 1999)'
_computing_data_reduction 'XRED (Stoe & Cie, 1999)'
_computing_molecular_graphics xtal_gx3
_computing_publication_material xtal_CIFIO
_computing_structure_refinement xtal_CRYLSQ
_computing_structure_solution SIR97
_diffrn_detector_area_resol_mean 6
_diffrn_measured_fraction_theta_full 1.0
_diffrn_measured_fraction_theta_max 1.0
_diffrn_measurement_device_type 'Stoe Ipds'
_diffrn_measurement_method \f
_diffrn_radiation_type 'Mo K\a'
_diffrn_radiation_wavelength .71073
_diffrn_reflns_av_R_equivalents .038
_diffrn_reflns_limit_h_max 19
_diffrn_reflns_limit_h_min -19
_diffrn_reflns_limit_k_max 34
_diffrn_reflns_limit_k_min -34
_diffrn_reflns_limit_l_max 21
_diffrn_reflns_limit_l_min -21
_diffrn_reflns_number 68845
_diffrn_reflns_theta_full 25.98
_diffrn_reflns_theta_max 25.98
_diffrn_standards_decay_% 0
_exptl_absorpt_coefficient_mu 1.08
_exptl_absorpt_correction_T_max .9181
_exptl_absorpt_correction_T_min .7197
_exptl_absorpt_correction_type numerical
_exptl_absorpt_process_details 'XRED; Stoe & Cie, 1999'
_exptl_crystal_colour colorless
_exptl_crystal_density_diffrn 1.479
_exptl_crystal_density_meas ?
_exptl_crystal_description plate
_exptl_crystal_size_max .33
_exptl_crystal_size_mid .28
_exptl_crystal_size_min .078
_refine_diff_density_max .87
_refine_diff_density_min -.657
_refine_ls_abs_structure_details Flack_xabs_refined
_refine_ls_abs_structure_Flack .069(12)
_refine_ls_extinction_method none
_refine_ls_goodness_of_fit_ref 1.506
_refine_ls_hydrogen_treatment noref
_refine_ls_number_parameters 1946
_refine_ls_number_reflns 21740
_refine_ls_R_factor_gt .041
_refine_ls_shift/su_max .0089
_refine_ls_structure_factor_coef F
_refine_ls_weighting_details \w=1/[\s^2^(Fo)+0.0003(Fo^2^)]
_refine_ls_weighting_scheme calc
_refine_ls_wR_factor_ref .042
_reflns_Friedel_coverage .977
_reflns_number_gt 21740
_reflns_number_total 30394
_reflns_threshold_expression 'refl observed if Fo > 3.99 \s(Fo)'
_cod_data_source_file b307413g.txt
_cod_data_source_block Amides-11
_cod_depositor_comments
;
The following automatic conversions were performed:

'_exptl_crystal_density_meas' value 'not_measured' was changed to '?'
- the value is perceived as not measured.

Automatic conversion script
Id: cif_fix_values 3008 2015-01-20 13:52:24Z robertas 
;
_cod_original_sg_symbol_H-M 'P 21'
_cod_database_code 7013390

loop_
_symmetry_equiv_pos_as_xyz
+x,+y,+z
-x,1/2+y,-z

loop_
_atom_site_label
_atom_site_fract_x
_atom_site_fract_y
_atom_site_fract_z
_atom_site_U_iso_or_equiv
_atom_site_occupancy
_atom_site_adp_type
Tb1 .94139(4) .44374(3) .48053(4) .0301(4) 1.00000 Uani
O1a .9972(6) .3919(4) .5775(5) .032(5) 1.00000 Uani
O2a .8005(6) .4669(4) .4528(6) .044(6) 1.00000 Uani
N1a .8351(7) .4039(4) .5611(6) .028(6) 1.00000 Uani
N2a .9890(7) .3302(5) .6627(7) .041(7) 1.00000 Uani
N3a .6610(7) .4667(5) .4708(8) .046(7) 1.00000 Uani
C1a .8605(8) .3705(6) .6110(7) .030(7) 1.00000 Uani
C2a .8042(9) .3458(6) .6528(8) .040(8) 1.00000 Uani
C3a .7189(10) .3545(6) .6441(10) .048(9) 1.00000 Uani
C4a .6951(9) .3912(6) .5900(9) .039(8) 1.00000 Uani
C5a .7540(8) .4135(6) .5490(8) .034(7) 1.00000 Uani
C6a .9540(8) .3632(6) .6181(7) .033(7) 1.00000 Uani
C7a 1.0799(8) .3230(6) .6692(8) .039(8) 1.00000 Uani
C8a 1.1122(9) .2984(6) .5965(9) .041(8) 1.00000 Uani
C9a 1.1951(10) .3081(7) .5771(9) .055(9) 1.00000 Uani
C10a 1.2268(13) .2831(9) .5148(12) .082(14) 1.00000 Uani
C11a 1.1771(14) .2512(9) .4714(9) .074(11) 1.00000 Uani
C12a 1.0968(13) .2438(8) .4915(10) .071(11) 1.00000 Uani
C13a 1.0638(10) .2663(6) .5513(9) .049(8) 1.00000 Uani
C14a .7389(9) .4508(6) .4893(8) .040(8) 1.00000 Uani
C15a .6407(9) .5011(8) .4107(9) .057(9) 1.00000 Uani
C16a .6408(10) .5531(8) .4411(11) .062(11) 1.00000 Uani
C17a .5789(19) .5703(10) .482(3) .16(3) 1.00000 Uani
C18a .581(3) .6177(14) .510(3) .20(4) 1.00000 Uani
C19a .645(2) .6446(9) .500(3) .15(3) 1.00000 Uani
C20a .7081(14) .6287(8) .4686(15) .085(14) 1.00000 Uani
C21a .7074(14) .5830(10) .4421(14) .094(17) 1.00000 Uani
O1b 1.0801(6) .4751(4) .4950(6) .043(6) 1.00000 Uani
O2b .8941(6) .3732(4) .4121(6) .034(5) 1.00000 Uani
N1b 1.0542(7) .3944(4) .4222(6) .031(6) 1.00000 Uani
N2b 1.2213(8) .4718(6) .4827(8) .053(8) 1.00000 Uani
N3b .9122(8) .3039(5) .3477(7) .042(7) 1.00000 Uani
C1b 1.1332(8) .4092(6) .4252(9) .041(8) 1.00000 Uani
C2b 1.1935(10) .3874(7) .3845(10) .052(10) 1.00000 Uani
C3b 1.1705(11) .3470(7) .3426(11) .062(11) 1.00000 Uani
C4b 1.0884(11) .3328(7) .3394(10) .051(10) 1.00000 Uani
C5b 1.0330(8) .3568(6) .3795(8) .036(8) 1.00000 Uani
C6b 1.1439(9) .4541(6) .4706(8) .043(8) 1.00000 Uani
C7b 1.2363(10) .5196(6) .5210(9) .052(9) 1.00000 Uani
C8b 1.2429(10) .5589(6) .4605(9) .046(9) 1.00000 Uani
C9b 1.1725(11) .5817(7) .4296(10) .053(10) 1.00000 Uani
C10b 1.1775(12) .6153(7) .3737(11) .062(11) 1.00000 Uani
C11b 1.2535(13) .6273(7) .3468(11) .063(11) 1.00000 Uani
C12b 1.3248(12) .6052(8) .3758(11) .068(12) 1.00000 Uani
C13b 1.3194(11) .5689(8) .4314(10) .068(11) 1.00000 Uani
C14b .9405(9) .3449(6) .3826(8) .035(4) 1.00000 Uiso
C15b .8229(9) .2932(6) .3434(8) .042(8) 1.00000 Uani
C16b .7900(10) .2755(6) .4198(9) .045(9) 1.00000 Uani
C17b .8423(9) .2533(8) .4761(10) .059(10) 1.00000 Uani
C18b .8116(13) .2382(7) .5441(10) .067(11) 1.00000 Uani
C19b .7283(15) .2428(9) .5548(13) .088(14) 1.00000 Uani
C20b .6771(13) .2650(9) .4996(14) .085(14) 1.00000 Uani
C21b .7057(11) .2825(7) .4308(12) .066(11) 1.00000 Uani
O1c .9227(5) .4951(4) .5872(5) .037(5) 1.00000 Uani
O2c .9532(6) .4648(4) .3519(5) .033(5) 1.00000 Uani
N1c .9392(6) .5322(5) .4508(6) .032(6) 1.00000 Uani
N2c .8960(7) .5654(4) .6435(6) .044(6) 1.00000 Uani
N3c .9917(6) .5151(4) .2584(5) .036(5) 1.00000 Uani
C1c .9298(8) .5626(5) .5090(7) .034(7) 1.00000 Uani
C2c .9305(10) .6128(5) .4943(7) .046(8) 1.00000 Uani
C3c .9391(10) .6286(5) .4197(8) .046(8) 1.00000 Uani
C4c .9500(9) .5956(6) .3631(8) .039(8) 1.00000 Uani
C5c .9498(9) .5473(5) .3799(7) .033(7) 1.00000 Uani
C6c .9162(9) .5393(5) .5841(7) .039(7) 1.00000 Uani
C7c .8778(8) .5433(5) .7166(6) .044(7) 1.00000 Uani
C8c .7937(8) .5182(5) .7156(8) .039(7) 1.00000 Uani
C9c .7844(9) .4780(6) .7615(8) .044(8) 1.00000 Uani
C10c .7077(12) .4579(6) .7648(9) .061(10) 1.00000 Uani
C11c .6391(11) .4745(8) .7236(11) .068(12) 1.00000 Uani
C12c .6480(10) .5151(8) .6785(11) .067(11) 1.00000 Uani
C13c .7239(11) .5349(7) .6736(10) .056(9) 1.00000 Uani
C14c .9656(7) .5064(5) .3264(6) .032(6) 1.00000 Uani
C15c 1.0159(8) .4774(5) .2075(7) .040(7) 1.00000 Uani
C16c 1.1068(8) .4645(5) .2137(7) .038(7) 1.00000 Uani
C17c 1.1667(9) .4891(6) .2619(9) .051(9) 1.00000 Uani
C18c 1.2495(11) .4771(9) .2596(12) .078(13) 1.00000 Uani
C19c 1.2747(10) .4398(9) .2139(12) .081(13) 1.00000 Uani
C20c 1.2173(12) .4164(9) .1655(12) .079(13) 1.00000 Uani
C21c 1.1338(10) .4292(7) .1671(9) .057(10) 1.00000 Uani
Tb2 .45144(4) .50000 .97681(4) .0279(3) 1.00000 Uani
O1d .5935(5) .4738(3) .9898(5) .031(5) 1.00000 Uani
O2d .3962(6) .5686(4) .9091(6) .037(5) 1.00000 Uani
N1d .5547(7) .5506(5) .9112(7) .032(6) 1.00000 Uani
N2d .7322(7) .4799(5) .9802(8) .042(7) 1.00000 Uani
N3d .4067(7) .6357(5) .8392(7) .039(6) 1.00000 Uani
C1d .6367(8) .5379(5) .9175(8) .031(7) 1.00000 Uani
C2d .6963(8) .5643(6) .8782(10) .044(8) 1.00000 Uani
C3d .6694(9) .6004(6) .8311(9) .045(9) 1.00000 Uani
C4d .5866(9) .6144(6) .8252(9) .039(8) 1.00000 Uani
C5d .5306(9) .5881(5) .8674(8) .031(7) 1.00000 Uani
C6d .6536(7) .4942(6) .9651(8) .035(7) 1.00000 Uani
C7d .7548(9) .4365(6) 1.0192(9) .048(8) 1.00000 Uani
C8d .7597(8) .3962(5) .9627(8) .037(7) 1.00000 Uani
C9d .6897(9) .3710(6) .9387(9) .046(8) 1.00000 Uani
C10d .6932(11) .3333(7) .8842(10) .055(9) 1.00000 Uani
C11d .7698(13) .3221(7) .8550(10) .062(11) 1.00000 Uani
C12d .8407(12) .3485(8) .8808(12) .072(12) 1.00000 Uani
C13d .8351(10) .3838(7) .9349(11) .056(9) 1.00000 Uani
C14d .4389(8) .5977(5) .8704(7) .026(6) 1.00000 Uani
C15d .3184(9) .6490(6) .8432(10) .050(9) 1.00000 Uani
C16d .2974(9) .6668(6) .9204(9) .041(8) 1.00000 Uani
C17d .3550(10) .6897(6) .9705(9) .050(9) 1.00000 Uani
C18d .3314(12) .7082(8) 1.0404(10) .065(11) 1.00000 Uani
C19d .2498(14) .7038(7) 1.0619(12) .071(12) 1.00000 Uani
C20d .1945(12) .6810(7) 1.0130(14) .076(13) 1.00000 Uani
C21d .2177(11) .6636(7) .9447(11) .062(11) 1.00000 Uani
O1e .3105(5) .4737(4) .9542(5) .033(5) 1.00000 Uani
O2e .5066(5) .5557(4) 1.0730(6) .039(5) 1.00000 Uani
N1e .3469(6) .5392(5) 1.0558(7) .031(6) 1.00000 Uani
N2e .1729(7) .4760(5) .9677(7) .035(6) 1.00000 Uani
N3e .4965(8) .6132(5) 1.1594(8) .042(7) 1.00000 Uani
C1e .2645(7) .5276(5) 1.0451(7) .025(7) 1.00000 Uani
C2e .2036(8) .5505(6) 1.0853(8) .039(8) 1.00000 Uani
C3e .2284(9) .5837(6) 1.1377(9) .044(8) 1.00000 Uani
C4e .3130(9) .5975(6) 1.1518(9) .047(9) 1.00000 Uani
C5e .3700(9) .5730(5) 1.1076(8) .034(7) 1.00000 Uani
C6e .2494(7) .4899(5) .9844(7) .024(6) 1.00000 Uani
C7e .1512(8) .4363(6) .9115(8) .042(8) 1.00000 Uani
C8e .1567(9) .3900(6) .9478(8) .037(7) 1.00000 Uani
C9e .2252(10) .3602(7) .9429(12) .055(10) 1.00000 Uani
C10e .2312(11) .3181(8) .9814(14) .077(13) 1.00000 Uani
C11e .1623(13) .3012(7) 1.0184(10) .068(11) 1.00000 Uani
C12e .0911(12) .3291(7) 1.0233(9) .060(10) 1.00000 Uani
C13e .0891(9) .3721(6) .9869(8) .049(9) 1.00000 Uani
C14e .4635(8) .5802(5) 1.1119(8) .030(7) 1.00000 Uani
C15e .5875(9) .6195(7) 1.1666(11) .054(10) 1.00000 Uani
C16e .6275(9) .6404(6) 1.1024(9) .044(8) 1.00000 Uani
C17e .5847(10) .6725(7) 1.0547(10) .054(10) 1.00000 Uani
C18e .6229(13) .6945(7) .9921(11) .067(12) 1.00000 Uani
C19e .7071(14) .6838(9) .9831(13) .079(15) 1.00000 Uani
C20e .7479(13) .6518(10) 1.0289(14) .081(14) 1.00000 Uani
C21e .7090(10) .6300(7) 1.0897(13) .075(12) 1.00000 Uani
O1f .4478(6) .4714(4) .8456(6) .034(5) 1.00000 Uani
O2f .4579(5) .4530(4) 1.0935(5) .034(5) 1.00000 Uani
N1f .4534(6) .4109(4) .9628(6) .029(6) 1.00000 Uani
N2f .3920(7) .4169(4) .7618(6) .047(6) 1.00000 Uani
N3f .5008(7) .3876(4) 1.1600(6) .040(6) 1.00000 Uani
C1f .4467(8) .3919(5) .8899(8) .033(7) 1.00000 Uani
C2f .4563(9) .3437(5) .8758(9) .042(8) 1.00000 Uani
C3f .4703(8) .3134(5) .9403(9) .042(8) 1.00000 Uani
C4f .4756(8) .3326(5) 1.0138(8) .043(8) 1.00000 Uani
C5f .4674(7) .3816(5) 1.0205(8) .039(7) 1.00000 Uani
C6f .4281(8) .4302(5) .8298(7) .034(7) 1.00000 Uani
C7f .3658(8) .4526(5) .7028(7) .050(7) 1.00000 Uani
C8f .2790(9) .4725(6) .7154(8) .041(8) 1.00000 Uani
C9f .2683(9) .5122(6) .7599(10) .049(9) 1.00000 Uani
C10f .1909(11) .5309(8) .7685(13) .070(12) 1.00000 Uani
C11f .1208(10) .5096(8) .7340(11) .062(11) 1.00000 Uani
C12f .1295(12) .4699(9) .6890(12) .071(12) 1.00000 Uani
C13f .2086(11) .4506(7) .6828(8) .053(9) 1.00000 Uani
C14f .4738(8) .4104(5) 1.0963(7) .033(7) 1.00000 Uani
C15f .5210(9) .4142(6) 1.2325(7) .055(8) 1.00000 Uani
C16f .6086(9) .4333(6) 1.2326(8) .042(8) 1.00000 Uani
C17f .6769(10) .4097(7) 1.2695(9) .055(9) 1.00000 Uani
C18f .7572(11) .4257(8) 1.2665(12) .066(11) 1.00000 Uani
C19f .7723(11) .4680(8) 1.2269(12) .066(12) 1.00000 Uani
C20f .7061(10) .4930(8) 1.1922(11) .059(10) 1.00000 Uani
C21f .6255(9) .4776(6) 1.1966(9) .042(8) 1.00000 Uani
S1g 1.0298(4) .18383(17) .2708(3) .076(3) 1.00000 Uani
O1g 1.0891(14) .1674(5) .3379(7) .122(12) 1.00000 Uani
O2g .9861(10) .1447(5) .2300(8) .092(9) 1.00000 Uani
O3g .9891(10) .2241(5) .2895(10) .113(11) 1.00000 Uani
C1g 1.1086(14) .2039(8) .2040(17) .095(16) 1.00000 Uani
F1g 1.1590(9) .1730(5) .1895(8) .119(10) 1.00000 Uani
F2g 1.1490(10) .2414(5) .2362(9) .147(12) 1.00000 Uani
F3g 1.0648(13) .2157(7) .1383(8) .161(13) 1.00000 Uani
S1h .4420(3) .4236(3) .4823(4) .079(4) 1.00000 Uani
O1h .4280(18) .4477(9) .4146(11) .21(2) 1.00000 Uani
O2h .3620(9) .4124(12) .5210(13) .24(3) 1.00000 Uani
O3h .5048(8) .4401(6) .5380(7) .080(8) 1.00000 Uani
C1h .4732(16) .3669(16) .4571(17) .15(3) 1.00000 Uani
F1h .4149(10) .3492(7) .4010(12) .143(13) 1.00000 Uani
F2h .4693(16) .3352(7) .5111(14) .22(3) 1.00000 Uani
F3h .5414(9) .3701(7) .4230(9) .131(12) 1.00000 Uani
S1i .94258(19) .53181(15) -.0098(2) .0372(17) 1.00000 Uani
O1i 1.0145(5) .5058(5) .0175(5) .049(6) 1.00000 Uani
O2i .8983(6) .5546(4) .0506(5) .059(6) 1.00000 Uani
O3i .8901(6) .5096(5) -.0679(6) .060(6) 1.00000 Uani
C1i .9831(10) .5812(5) -.0605(8) .049(8) 1.00000 Uani
F1i 1.0300(9) .6085(4) -.0123(7) .108(9) 1.00000 Uani
F2i .9240(9) .6075(5) -.0949(7) .106(9) 1.00000 Uani
F3i 1.0331(7) .5678(5) -.1139(7) .097(8) 1.00000 Uani
S1j 1.0477(3) .71735(14) .22645(19) .0362(17) 1.00000 Uani
O2j 1.0938(7) .7597(5) .2467(6) .056(7) 1.00000 Uani
O1j .9867(7) .7046(5) .2803(7) .058(7) 1.00000 Uani
O3j 1.0972(6) .6791(4) .1992(6) .051(6) 1.00000 Uani
C1j .9858(9) .7359(5) .1423(8) .051(8) 1.00000 Uani
F1j .9382(7) .7735(5) .1550(6) .088(7) 1.00000 Uani
F2j 1.0333(6) .7488(5) .0853(4) .080(6) 1.00000 Uani
F3j .9356(7) .7004(5) .1135(6) .092(7) 1.00000 Uani
S1k .5087(4) .25694(19) .2319(3) .082(4) 1.00000 Uani
O1k .5354(12) .2128(6) .2512(9) .119(12) 1.00000 Uani
O2k .4970(13) .2632(10) .1559(10) .21(3) 1.00000 Uani
O3k .5447(12) .2951(7) .2648(18) .20(3) 1.00000 Uani
C1k .4011(12) .2599(6) .2679(14) .22(4) 1.00000 Uani
F1k .3994(19) .2443(14) .3348(18) .137(11) .50000 Uiso
F2k .3496(14) .2297(8) .2078(14) .098(7) .50000 Uiso
F3k .3718(19) .2967(13) .271(2) .141(12) .50000 Uiso
F1k' .425(4) .269(3) .342(4) .43(7) .50000 Uiso
F2k' .361(3) .2207(15) .264(3) .178(17) .50000 Uiso
F3k' .361(3) .3003(13) .227(3) .156(14) .50000 Uiso
S1l .5543(3) .22886(14) .7451(3) .047(2) 1.00000 Uani
O1l .5810(9) .1816(4) .7457(8) .072(8) 1.00000 Uani
O2l .4996(9) .2391(5) .8031(7) .088(9) 1.00000 Uani
O3l .6175(11) .2625(6) .7317(9) .124(12) 1.00000 Uani
C1l .4856(10) .2340(7) .6568(9) .14(3) 1.00000 Uani
F1l .4310(17) .2603(11) .6511(13) .110(8) .50000 Uiso
F2l .5209(12) .2381(8) .6011(11) .083(7) .50000 Uiso
F3l .4308(15) .1845(10) .6581(14) .087(7) .50000 Uiso
F1l' .481(2) .2919(12) .6623(17) .150(11) .50000 Uiso
F2l' .5258(12) .2125(8) .5928(11) .063(5) .50000 Uiso
F3l' .4161(16) .2209(11) .6653(14) .111(8) .50000 Uiso
N1m .9233(14) .3619(8) .1624(13) .115(7) 1.00000 Uiso
C1m .8809(12) .3305(7) .1341(10) .071(5) 1.00000 Uiso
C2m .8239(12) .2965(8) .1038(12) .092(6) 1.00000 Uiso
C3m .7366(12) .3006(8) .1241(11) .083(6) 1.00000 Uiso
N1n .588(2) .0882(12) .3538(17) .170(11) 1.00000 Uiso
C1n .667(2) .1134(12) .3630(17) .138(10) 1.00000 Uiso
C2n .7308(14) .1486(9) .3883(14) .104(7) 1.00000 Uiso
C3n .8085(17) .1373(10) .3675(15) .140(10) 1.00000 Uiso
N1o .2957(9) .3243(6) .7564(8) .073(4) 1.00000 Uiso
C1o .2823(10) .2855(6) .7739(8) .060(4) 1.00000 Uiso
C2o .2695(10) .2375(6) .7977(9) .064(5) 1.00000 Uiso
C3o .2313(10) .2073(7) .7311(9) .066(5) 1.00000 Uiso
O1w .0095(10) .5944(4) .1725(6) .090(8) 1.00000 Uani
H2a .82492 .32221 .68962 .05000 1.00000 Uiso
H3a .67783 .33732 .67392 .05000 1.00000 Uiso
H4a .63660 .40070 .58281 .05000 1.00000 Uiso
H02a .95323 .30974 .69282 .05000 1.00000 Uiso
H71a 1.10742 .35391 .67558 .05000 1.00000 Uiso
H72a 1.09465 .30288 .71408 .05000 1.00000 Uiso
H9a 1.23080 .33049 .60697 .05000 1.00000 Uiso
H10a 1.28330 .28870 .49979 .05000 1.00000 Uiso
H11a 1.20062 .23540 .42771 .05000 1.00000 Uiso
H12a 1.06247 .22077 .46135 .05000 1.00000 Uiso
H13a 1.00298 .26115 .56121 .05000 1.00000 Uiso
H03a .61530 .45423 .50099 .05000 1.00000 Uiso
H151a .68148 .49729 .37221 .05000 1.00000 Uiso
H152a .58441 .49284 .38776 .05000 1.00000 Uiso
H17a .52865 .54986 .49272 .05000 1.00000 Uiso
H18a .53521 .63233 .54037 .05000 1.00000 Uiso
H19a .64095 .67851 .51084 .05000 1.00000 Uiso
H20a .75707 .64924 .46683 .05000 1.00000 Uiso
H21a .75914 .57018 .42103 .05000 1.00000 Uiso
H2b 1.25041 .39993 .38449 .05000 1.00000 Uiso
H3b 1.21309 .32792 .31811 .05000 1.00000 Uiso
H4b 1.07014 .30463 .30711 .05000 1.00000 Uiso
H02b 1.26926 .45235 .46621 .05000 1.00000 Uiso
H71b 1.19039 .52624 .55331 .05000 1.00000 Uiso
H72b 1.28931 .51800 .55365 .05000 1.00000 Uiso
H9b 1.11778 .57443 .45067 .05000 1.00000 Uiso
H10b 1.12614 .63131 .35177 .05000 1.00000 Uiso
H11b 1.25678 .65143 .30664 .05000 1.00000 Uiso
H12b 1.38027 .61423 .35867 .05000 1.00000 Uiso
H13b 1.37047 .55253 .45257 .05000 1.00000 Uiso
H03b .95044 .28273 .32427 .05000 1.00000 Uiso
H151b .79264 .32202 .32836 .05000 1.00000 Uiso
H152b .81337 .26838 .30504 .05000 1.00000 Uiso
H17b .90181 .24812 .46578 .05000 1.00000 Uiso
H18b .85064 .22436 .58565 .05000 1.00000 Uiso
H19b .70274 .22891 .59971 .05000 1.00000 Uiso
H20b .61677 .27018 .50827 .05000 1.00000 Uiso
H21b .66881 .29859 .39290 .05000 1.00000 Uiso
H2c .92611 .63605 .53672 .05000 1.00000 Uiso
H3c .93752 .66253 .40736 .05000 1.00000 Uiso
H4c .95721 .60637 .30971 .05000 1.00000 Uiso
H02c .89290 .59992 .63818 .05000 1.00000 Uiso
H71c .92210 .52072 .73121 .05000 1.00000 Uiso
H72c .87781 .56898 .75572 .05000 1.00000 Uiso
H9c .83334 .46520 .79159 .05000 1.00000 Uiso
H10c .70182 .42934 .79784 .05000 1.00000 Uiso
H11c .58442 .45931 .72722 .05000 1.00000 Uiso
H12c .59962 .52979 .64824 .05000 1.00000 Uiso
H13c .73076 .56185 .63916 .05000 1.00000 Uiso
H03c .99608 .54801 .24139 .05000 1.00000 Uiso
H151c .98362 .44890 .21928 .05000 1.00000 Uiso
H152c 1.00060 .48758 .15449 .05000 1.00000 Uiso
H17c 1.14926 .51427 .29495 .05000 1.00000 Uiso
H18c 1.29113 .49515 .29159 .05000 1.00000 Uiso
H19c 1.33387 .42972 .21803 .05000 1.00000 Uiso
H20c 1.23354 .39161 .12900 .05000 1.00000 Uiso
H21c 1.09110 .41277 .13384 .05000 1.00000 Uiso
H2d .75650 .55540 .88701 .05000 1.00000 Uiso
H3d .71029 .61669 .80025 .05000 1.00000 Uiso
H4d .56624 .64094 .79159 .05000 1.00000 Uiso
H02d .77818 .49976 .96316 .05000 1.00000 Uiso
H71d .80957 .43989 1.04862 .05000 1.00000 Uiso
H72d .71250 .42868 1.05638 .05000 1.00000 Uiso
H9d .63564 .37878 .95947 .05000 1.00000 Uiso
H10d .64168 .31503 .86693 .05000 1.00000 Uiso
H11d .77289 .29599 .81580 .05000 1.00000 Uiso
H12d .89609 .34096 .86027 .05000 1.00000 Uiso
H13d .88649 .40226 .95185 .05000 1.00000 Uiso
H03d .44465 .65827 .81318 .05000 1.00000 Uiso
H151d .30326 .67401 .80306 .05000 1.00000 Uiso
H152d .28331 .62071 .82878 .05000 1.00000 Uiso
H17d .41557 .69271 .95773 .05000 1.00000 Uiso
H18d .37259 .72442 1.07602 .05000 1.00000 Uiso
H19d .23500 .71656 1.11274 .05000 1.00000 Uiso
H20d .13676 .67687 1.02948 .05000 1.00000 Uiso
H21d .17278 .64827 .90767 .05000 1.00000 Uiso
H2e .14347 .54215 1.07591 .05000 1.00000 Uiso
H3e .18558 .60054 1.16659 .05000 1.00000 Uiso
H4e .33172 .62322 1.18988 .05000 1.00000 Uiso
H02e .12730 .49272 .99110 .05000 1.00000 Uiso
H71e .09425 .43993 .88742 .05000 1.00000 Uiso
H72e .19071 .43587 .86943 .05000 1.00000 Uiso
H9e .27266 .36975 .91249 .05000 1.00000 Uiso
H10e .28361 .29883 .98359 .05000 1.00000 Uiso
H11e .16456 .26844 1.04092 .05000 1.00000 Uiso
H12e .04446 .31847 1.05161 .05000 1.00000 Uiso
H13e .03824 .39201 .98915 .05000 1.00000 Uiso
H03e .45985 .63366 1.18886 .05000 1.00000 Uiso
H151e .60163 .63965 1.21303 .05000 1.00000 Uiso
H152e .61313 .58771 1.17732 .05000 1.00000 Uiso
H17e .52789 .68217 1.06674 .05000 1.00000 Uiso
H18e .58905 .71704 .95468 .05000 1.00000 Uiso
H19e .74040 .70167 .94494 .05000 1.00000 Uiso
H20e .80753 .64305 1.01970 .05000 1.00000 Uiso
H21e .74096 .60565 1.12425 .05000 1.00000 Uiso
H2f .45362 .33164 .82177 .05000 1.00000 Uiso
H3f .47673 .27820 .93325 .05000 1.00000 Uiso
H4f .48614 .31305 1.06047 .05000 1.00000 Uiso
H02f .38204 .38299 .75092 .05000 1.00000 Uiso
H71f .40661 .47944 .70598 .05000 1.00000 Uiso
H72f .36536 .43863 .65145 .05000 1.00000 Uiso
H9f .31632 .52940 .78708 .05000 1.00000 Uiso
H10f .18364 .55956 .80110 .05000 1.00000 Uiso
H11f .06460 .52389 .74094 .05000 1.00000 Uiso
H12f .07967 .45267 .66124 .05000 1.00000 Uiso
H13f .21536 .42000 .65369 .05000 1.00000 Uiso
H03f .50822 .35234 1.15880 .05000 1.00000 Uiso
H151f .48173 .44111 1.23632 .05000 1.00000 Uiso
H152f .51651 .39352 1.27784 .05000 1.00000 Uiso
H17f .66679 .37871 1.29859 .05000 1.00000 Uiso
H18f .80554 .40977 1.29208 .05000 1.00000 Uiso
H19f .83041 .48072 1.22284 .05000 1.00000 Uiso
H20f .71516 .52162 1.16235 .05000 1.00000 Uiso
H21f .57899 .49627 1.17565 .05000 1.00000 Uiso
H21n .715(4) .1829(13) .362(4) .05000 1.00000 Uiso
H22n .733(5) .152(3) .4509(18) .05000 1.00000 Uiso
H31n .855(2) .152(3) .409(4) .05000 1.00000 Uiso
H32n .815(3) .0986(13) .366(5) .05000 1.00000 Uiso
H33n .817(4) .152(3) .310(3) .05000 1.00000 Uiso
H21m .836(4) .289(3) .044(2) .05000 1.00000 Uiso
H22m .831(4) .2639(14) .137(4) .05000 1.00000 Uiso
H31m .701(2) .2699(17) .101(4) .05000 1.00000 Uiso
H32m .735(2) .301(3) .1867(17) .05000 1.00000 Uiso
H33m .709(3) .3332(16) .100(4) .05000 1.00000 Uiso
H21o .215(4) .2357(11) .831(5) .05000 1.00000 Uiso
H22o .324(3) .2254(14) .833(4) .05000 1.00000 Uiso
H31o .172(3) .2228(17) .710(3) .05000 1.00000 Uiso
H32o .273(3) .207(3) .685(3) .05000 1.00000 Uiso
H33o .221(5) .1711(11) .7514(19) .05000 1.00000 Uiso

loop_
_atom_site_aniso_label
_atom_site_aniso_U_11
_atom_site_aniso_U_22
_atom_site_aniso_U_33
_atom_site_aniso_U_12
_atom_site_aniso_U_13
_atom_site_aniso_U_23
Tb1 .0372(4) .0270(4) .0264(3) -.0020(4) .0032(3) .0026(4)
O1a .034(5) .030(6) .032(5) -.003(4) -.001(4) .017(4)
O2a .044(6) .052(7) .035(5) .001(5) .002(5) .005(5)
N1a .041(7) .021(6) .022(5) -.000(5) .004(5) -.007(5)
N2a .036(6) .051(9) .036(7) .004(6) .002(5) .006(6)
N3a .032(7) .045(8) .058(8) .015(6) -.004(6) .006(7)
C1a .027(7) .038(9) .026(7) .002(6) .002(5) -.005(6)
C2a .045(9) .030(8) .045(8) .002(7) .006(7) .009(7)
C3a .047(9) .044(9) .054(9) .005(8) .011(7) .023(8)
C4a .029(7) .035(9) .056(9) .002(7) .018(7) .002(7)
C5a .033(8) .032(8) .036(7) .002(6) -.004(6) .003(6)
C6a .032(7) .046(9) .022(6) .007(7) .005(6) .001(6)
C7a .035(8) .047(10) .036(7) .008(7) .005(6) .012(7)
C8a .043(8) .036(8) .043(8) .001(7) -.000(6) .000(7)
C9a .054(9) .070(12) .040(8) -.003(8) .012(7) .008(7)
C10a .074(13) .106(18) .069(12) .030(13) .031(10) .029(12)
C11a .110(15) .064(11) .050(8) .038(14) .023(9) -.003(11)
C12a .104(13) .044(11) .066(10) .000(11) .009(9) .004(9)
C13a .063(9) .036(8) .049(8) .002(7) .009(7) .000(7)
C14a .047(8) .041(9) .032(7) .002(8) .003(6) -.011(7)
C15a .058(9) .064(11) .044(8) .014(10) -.020(7) .005(9)
C16a .032(8) .069(13) .085(12) .026(9) -.007(8) .019(10)
C17a .11(3) .065(17) .32(5) .002(15) .06(3) -.00(3)
C18a .11(3) .12(3) .38(6) .00(3) .09(3) -.09(4)
C19a .11(3) .040(13) .32(5) .003(14) .04(3) .000(19)
C20a .080(15) .044(11) .132(18) -.004(11) .013(13) -.003(12)
C21a .077(14) .10(2) .109(18) .004(14) .026(13) -.001(15)
O1b .036(5) .046(6) .046(6) -.008(5) -.002(5) -.008(5)
O2b .033(5) .027(6) .042(5) -.002(4) -.002(4) -.002(5)
N1b .037(6) .020(6) .035(6) -.004(5) -.010(5) -.004(5)
N2b .044(8) .052(8) .060(8) -.013(7) -.014(6) .009(7)
N3b .043(7) .030(7) .055(8) -.008(6) .004(6) .004(6)
C1b .020(7) .051(10) .051(9) -.002(7) -.002(6) .016(8)
C2b .036(9) .056(11) .065(10) -.008(8) .007(8) .002(9)
C3b .054(10) .051(11) .083(12) .009(9) .018(9) .002(10)
C4b .059(10) .033(9) .062(10) -.008(8) .011(8) -.002(8)
C5b .031(7) .043(9) .035(7) .004(7) .011(6) .016(7)
C6b .046(9) .040(9) .040(8) -.014(8) -.010(7) .006(7)
C7b .056(9) .052(10) .044(8) -.022(8) -.020(7) .000(7)
C8b .057(10) .043(9) .038(8) -.016(8) -.005(7) -.006(7)
C9b .057(10) .048(10) .052(9) -.013(8) -.006(8) .010(8)
C10b .073(12) .052(11) .061(10) -.012(10) -.003(9) .004(9)
C11b .089(13) .047(11) .057(10) -.012(10) .027(10) .002(8)
C12b .073(12) .062(12) .070(12) -.027(10) .020(10) .006(10)
C13b .058(10) .081(14) .064(10) -.024(10) .002(8) .014(10)
C15b .054(9) .036(9) .035(8) -.007(7) -.011(6) -.005(7)
C16b .056(9) .029(8) .053(9) -.016(7) .018(8) -.015(7)
C17b .041(8) .061(11) .078(11) .014(10) .014(7) .008(11)
C18b .086(13) .048(12) .064(10) -.015(10) -.000(9) .013(9)
C19b .115(16) .050(13) .106(15) -.003(12) .072(13) .017(12)
C20b .063(11) .078(16) .121(17) .012(10) .044(11) .016(13)
C21b .050(10) .044(10) .104(14) .009(8) .012(9) .029(10)
O1c .050(5) .037(6) .026(4) .002(5) .004(4) .002(4)
O2c .056(6) .034(5) .008(4) -.000(5) .003(4) .006(4)
N1c .032(6) .037(7) .025(5) .004(5) .002(4) .004(5)
N2c .057(7) .042(6) .036(5) -.009(6) .015(5) -.001(5)
N3c .048(6) .029(5) .031(5) .000(5) .005(4) -.000(4)
C1c .040(7) .024(7) .041(7) -.010(6) .017(6) -.006(6)
C2c .071(10) .034(7) .036(7) -.001(7) .019(7) -.007(6)
C3c .068(10) .025(7) .047(8) -.009(7) .007(7) .004(6)
C4c .044(8) .049(9) .024(6) .006(7) .006(6) -.000(6)
C5c .043(8) .030(8) .025(7) -.002(6) -.000(6) .010(6)
C6c .057(9) .024(7) .037(7) -.001(6) .010(6) -.016(5)
C7c .049(8) .057(8) .025(6) -.004(7) .008(5) -.009(6)
C8c .040(8) .042(8) .035(7) .001(6) .006(6) .000(6)
C9c .051(9) .045(8) .035(7) .001(7) -.002(6) -.005(6)
C10c .079(12) .054(10) .053(9) -.008(10) .027(9) -.000(8)
C11c .048(10) .081(14) .080(12) -.018(10) .028(10) -.026(11)
C12c .038(9) .088(15) .074(11) .011(9) -.010(8) -.010(10)
C13c .060(10) .056(10) .053(9) .009(8) -.005(8) .004(8)
C14c .032(6) .044(8) .021(5) -.008(7) .004(5) .004(6)
C15c .048(7) .039(7) .033(6) -.005(6) .004(5) -.004(5)
C16c .040(7) .041(8) .036(7) -.006(6) .007(6) .002(6)
C17c .050(9) .057(11) .045(8) -.011(8) .006(7) -.003(7)
C18c .050(11) .109(18) .073(12) -.024(11) -.007(9) -.001(12)
C19c .041(9) .114(17) .090(13) .021(11) .018(9) .016(14)
C20c .052(11) .110(17) .077(13) .007(11) .022(10) -.024(12)
C21c .047(9) .082(13) .043(8) .004(8) .004(7) -.022(8)
Tb2 .0231(3) .0250(4) .0359(4) .0010(4) .0035(3) -.0011(4)
O1d .026(5) .023(5) .044(5) .011(4) .012(4) -.003(4)
O2d .033(5) .031(6) .046(6) .005(5) .002(4) .011(5)
N1d .028(6) .033(7) .035(6) .001(5) .011(5) -.014(6)
N2d .021(6) .057(9) .048(7) .004(6) -.000(5) -.012(6)
N3d .040(7) .031(7) .045(7) .004(6) .006(5) .008(6)
C1d .034(7) .025(7) .034(7) -.001(6) .005(6) -.011(6)
C2d .026(7) .038(9) .069(10) -.013(6) .009(7) -.025(8)
C3d .043(9) .043(9) .055(9) -.008(7) .029(7) .007(7)
C4d .044(8) .029(8) .047(8) -.005(7) .012(6) .010(6)
C5d .040(8) .011(7) .042(8) -.001(6) -.001(6) .006(6)
C6d .015(6) .042(9) .048(8) -.002(7) .005(5) -.013(7)
C7d .037(7) .054(10) .052(8) -.005(7) -.000(6) .004(7)
C8d .034(7) .035(8) .044(8) .007(6) .009(6) .001(6)
C9d .043(9) .038(9) .056(9) .014(7) .009(7) .003(7)
C10d .065(10) .043(10) .057(9) -.003(8) .014(8) .008(8)
C11d .092(13) .042(10) .054(10) .021(10) .020(9) .001(8)
C12d .062(11) .077(13) .082(12) .013(10) .029(10) -.006(10)
C13d .036(8) .060(10) .074(11) .008(8) .008(7) -.014(9)
C14d .036(7) .019(6) .022(6) .004(5) .005(5) .005(5)
C15d .036(8) .043(10) .071(11) .010(7) .005(8) .002(9)
C16d .030(7) .030(8) .061(10) .006(6) -.005(7) -.006(7)
C17d .052(9) .050(11) .048(9) .019(8) -.005(7) .009(8)
C18d .070(11) .073(13) .054(10) -.001(10) .008(8) -.011(10)
C19d .101(15) .041(10) .073(12) .009(11) .026(11) -.008(9)
C20d .064(12) .044(11) .126(18) -.000(10) .043(12) -.011(12)
C21d .051(10) .051(11) .084(12) -.007(9) .015(9) -.012(9)
O1e .022(4) .034(6) .043(5) -.009(4) -.002(4) -.010(5)
O2e .021(5) .040(6) .056(6) -.010(5) -.006(4) -.007(5)
N1e .017(5) .032(7) .045(7) .003(5) .003(5) -.004(6)
N2e .029(6) .035(7) .041(7) .000(5) -.001(5) -.000(6)
N3e .035(7) .031(7) .059(8) -.006(6) .004(6) -.024(7)
C1e .018(6) .028(8) .030(7) .002(6) .008(5) .014(6)
C2e .031(7) .049(10) .038(8) -.002(7) .001(6) -.005(7)
C3e .034(8) .049(9) .052(9) .006(7) .019(7) -.011(8)
C4e .040(8) .049(10) .054(9) -.011(8) .018(7) -.012(8)
C5e .044(8) .017(7) .041(8) .004(6) .014(6) -.008(6)
C6e .015(6) .029(8) .028(6) -.005(5) .002(5) -.006(6)
C7e .031(7) .046(10) .048(8) .005(7) -.007(6) -.023(7)
C8e .039(8) .032(8) .040(7) -.013(6) -.001(6) -.013(6)
C9e .035(8) .040(10) .093(13) -.002(7) .015(8) -.004(9)
C10e .043(10) .068(13) .120(16) .002(9) .016(10) -.002(12)
C11e .090(14) .052(11) .062(10) -.015(10) .003(9) -.001(8)
C12e .077(11) .057(11) .049(8) -.037(10) .017(8) -.015(8)
C13e .037(8) .059(11) .051(8) -.005(8) .008(6) -.008(8)
C14e .032(7) .019(7) .040(7) .010(6) .005(6) -.014(6)
C15e .030(8) .053(11) .079(12) -.007(8) -.000(8) -.020(9)
C16e .039(8) .038(8) .055(9) -.003(7) .006(7) -.030(7)
C17e .041(8) .057(11) .066(11) .002(8) .009(8) -.026(9)
C18e .086(14) .058(12) .061(11) -.021(10) .027(10) -.001(8)
C19e .080(15) .077(15) .085(15) -.036(12) .035(12) -.029(12)
C20e .055(11) .092(16) .100(15) -.014(12) .032(11) -.026(13)
C21e .041(9) .061(12) .122(16) -.007(9) .007(10) -.015(11)
O1f .033(5) .024(5) .044(5) .000(4) .003(4) -.010(4)
O2f .034(5) .035(6) .031(4) .007(5) -.006(4) .005(4)
N1f .025(5) .034(6) .027(6) .009(5) -.005(4) -.004(5)
N2f .060(7) .042(6) .039(6) .007(6) .002(5) -.010(5)
N3f .034(6) .045(7) .040(6) -.007(5) -.004(5) .011(5)
C1f .023(7) .028(8) .049(8) -.005(6) -.002(6) .006(7)
C2f .035(7) .027(8) .065(10) .008(6) .004(7) -.019(7)
C3f .034(7) .025(7) .068(10) .001(6) .001(7) -.000(7)
C4f .033(7) .031(7) .064(9) .005(6) .003(7) .005(7)
C5f .017(6) .040(8) .062(9) .012(6) .005(6) .005(7)
C6f .034(7) .041(8) .027(6) .004(6) .008(5) -.010(6)
C7f .054(8) .060(9) .035(6) .004(7) .002(6) .002(6)
C8f .050(8) .040(9) .033(7) -.013(7) -.012(6) .012(6)
C9f .043(8) .045(11) .057(9) -.013(7) -.007(7) -.001(8)
C10f .048(10) .064(13) .099(15) -.017(10) .004(10) -.014(11)
C11f .044(8) .070(14) .070(11) .009(9) -.015(8) .020(11)
C12f .058(11) .078(15) .075(12) -.036(11) -.021(9) .030(11)
C13f .078(11) .047(10) .032(7) -.018(9) -.020(7) .002(7)
C14f .029(7) .034(7) .035(7) .000(6) -.001(5) .013(6)
C15f .055(9) .076(10) .036(7) -.008(8) .009(6) .006(7)
C16f .037(7) .054(11) .035(7) .006(7) -.005(6) .007(7)
C17f .061(10) .054(10) .046(9) -.001(8) -.017(7) -.006(8)
C18f .054(11) .066(13) .076(12) .005(9) -.024(9) .007(10)
C19f .045(10) .080(15) .073(12) -.016(10) -.004(9) -.022(11)
C20f .046(9) .060(12) .072(11) -.005(9) .002(8) .005(10)
C21f .033(8) .052(10) .039(8) .002(7) -.009(6) .008(7)
S1g .129(5) .043(3) .061(3) -.000(3) .044(3) -.006(2)
O1g .25(3) .068(9) .049(7) -.011(12) .008(10) .008(7)
O2g .122(11) .045(7) .115(10) -.005(7) .045(9) -.029(7)
O3g .124(12) .047(8) .178(15) -.004(8) .083(11) -.039(9)
C1g .082(14) .056(13) .15(3) -.012(11) .009(14) -.025(14)
F1g .111(9) .108(10) .145(11) -.009(8) .052(8) -.067(9)
F2g .194(14) .080(10) .181(13) -.019(10) .124(11) -.048(10)
F3g .224(18) .179(15) .084(9) .019(13) .032(10) .068(10)
S1h .058(3) .107(5) .069(3) .024(3) -.020(3) -.022(3)
O1h .33(4) .152(19) .125(14) .10(3) -.126(18) -.001(14)
O2h .036(8) .48(5) .20(2) .030(14) -.008(10) -.23(3)
O3h .065(7) .108(11) .067(7) -.002(8) .006(6) -.037(8)
C1h .073(16) .27(5) .103(19) -.04(3) .033(14) -.03(3)
F1h .115(11) .123(12) .190(16) -.002(10) -.006(11) -.078(12)
F2h .29(3) .152(16) .24(3) .018(17) .11(3) .107(16)
F3h .091(9) .167(15) .136(12) .005(9) .026(9) -.046(11)
S1i .0230(15) .0446(18) .0436(18) -.0015(14) -.0009(14) .0058(15)
O1i .030(5) .064(7) .053(6) .006(6) .008(4) .020(6)
O2i .047(6) .087(8) .045(5) .009(6) .012(5) .004(5)
O3i .032(5) .083(9) .064(6) -.012(5) .003(4) -.026(6)
C1i .074(10) .033(7) .037(7) .002(8) -.003(7) .003(6)
F1i .150(11) .078(8) .096(8) -.063(8) .005(8) -.002(6)
F2i .118(10) .112(10) .093(8) .052(8) .034(7) .060(8)
F3i .075(7) .126(10) .094(8) .010(7) .043(6) .042(7)
S1j .0372(17) .0347(19) .0371(17) -.0044(14) .0055(13) -.0057(14)
O2j .056(6) .062(9) .051(6) -.019(6) .005(5) -.018(6)
O1j .046(6) .068(8) .063(7) .002(6) .019(5) .009(6)
O3j .053(6) .033(5) .068(7) .002(5) .004(5) -.012(5)
C1j .051(8) .047(9) .056(8) .011(7) .003(7) -.027(7)
F1j .100(8) .108(9) .055(5) .058(7) -.007(5) .007(5)
F2j .119(7) .079(6) .043(4) .022(8) .024(4) .007(6)
F3j .081(7) .104(8) .084(7) -.016(6) -.045(6) -.021(6)
S1k .119(4) .042(3) .086(3) -.005(3) .019(3) .011(3)
O1k .194(17) .064(9) .100(10) .056(11) .027(11) .009(8)
O2k .20(2) .30(4) .127(14) .13(3) .056(14) .115(19)
O3k .098(13) .082(13) .42(4) .017(11) .009(18) -.104(18)
C1k .16(3) .028(15) .45(8) -.039(16) -.03(4) -.03(3)
S1l .066(3) .0336(19) .0428(19) .0023(17) .0102(17) .0041(15)
O1l .106(10) .032(6) .084(9) .018(7) .044(8) .011(6)
O2l .134(11) .058(9) .076(8) .040(8) .040(8) -.000(6)
O3l .170(15) .092(13) .114(11) -.092(12) .046(10) -.015(9)
C1l .113(18) .18(4) .15(3) .04(2) .104(17) .08(3)
O1w .156(12) .044(6) .068(7) -.028(7) -.002(7) .005(6)

loop_
_atom_type_symbol
_atom_type_scat_source
_atom_type_scat_dispersion_real
_atom_type_scat_dispersion_imag
C Int._Tables_Vol_IV_Tables_2.2B_and_2.3.1 .002 .002
H Int._Tables_Vol_IV_Tables_2.2B_and_2.3.1 0 0
N Int._Tables_Vol_IV_Tables_2.2B_and_2.3.1 .004 .003
O Int._Tables_Vol_IV_Tables_2.2B_and_2.3.1 .008 .006
F Int._Tables_Vol_IV_Tables_2.2B_and_2.3.1 .014 .01
S Int._Tables_Vol_IV_Tables_2.2B_and_2.3.1 .11 .124
Tb Int._Tables_Vol_IV_Tables_2.2B_and_2.3.1 -.591 4.151

loop_
_geom_angle_atom_site_label_1
_geom_angle_atom_site_label_2
_geom_angle_atom_site_label_3
_geom_angle_site_symmetry_1
_geom_angle_site_symmetry_2
_geom_angle_site_symmetry_3
_geom_angle
O1a Tb1 O2a . . . 128.7(4)
O1a Tb1 N1a . . . 64.5(4)
O1a Tb1 O1b . . . 81.3(4)
O1a Tb1 O2b . . . 86.3(3)
O1a Tb1 N1b . . . 72.7(4)
O1a Tb1 O1c . . . 83.1(3)
O1a Tb1 O2c . . . 142.2(4)
O1a Tb1 N1c . . . 138.6(4)
O2a Tb1 N1a . . . 64.4(4)
O2a Tb1 O1b . . . 142.0(4)
O2a Tb1 O2b . . . 82.1(4)
O2a Tb1 N1b . . . 139.7(4)
O2a Tb1 O1c . . . 79.9(3)
O2a Tb1 O2c . . . 82.7(4)
O2a Tb1 N1c . . . 71.9(4)
N1a Tb1 O1b . . . 139.4(4)
N1a Tb1 O2b . . . 73.1(4)
N1a Tb1 N1b . . . 120.1(4)
N1a Tb1 O1c . . . 73.4(4)
N1a Tb1 O2c . . . 137.9(4)
N1a Tb1 N1c . . . 123.0(4)
O1b Tb1 O2b . . . 128.0(4)
O1b Tb1 N1b . . . 64.0(4)
O1b Tb1 O1c . . . 81.9(4)
O1b Tb1 O2c . . . 82.7(4)
O1b Tb1 N1c . . . 70.1(4)
O2b Tb1 N1b . . . 64.1(4)
O2b Tb1 O1c . . . 146.2(3)
O2b Tb1 O2c . . . 77.2(4)
O2b Tb1 N1c . . . 134.9(4)
N1b Tb1 O1c . . . 140.3(3)
N1b Tb1 O2c . . . 69.5(4)
N1b Tb1 N1c . . . 116.9(4)
O1c Tb1 O2c . . . 127.9(4)
O1c Tb1 N1c . . . 64.2(4)
O2c Tb1 N1c . . . 63.8(4)
Tb1 O1a C6a . . . 125.5(8)
Tb1 O2a C14a . . . 123.7(9)
Tb1 N1a C1a . . . 119.1(9)
Tb1 N1a C5a . . . 120.5(9)
C1a N1a C5a . . . 120.2(12)
C6a N2a C7a . . . 121.7(12)
C14a N3a C15a . . . 123.8(13)
N1a C1a C2a . . . 121.2(12)
N1a C1a C6a . . . 114.3(12)
C2a C1a C6a . . . 124.6(12)
C1a C2a C3a . . . 121.8(14)
C2a C3a C4a . . . 114.6(14)
C3a C4a C5a . . . 120.6(13)
N1a C5a C4a . . . 121.5(13)
N1a C5a C14a . . . 111.5(12)
C4a C5a C14a . . . 126.9(13)
O1a C6a N2a . . . 122.5(12)
O1a C6a C1a . . . 115.6(12)
N2a C6a C1a . . . 121.9(12)
N2a C7a C8a . . . 112.4(11)
C7a C8a C9a . . . 118.3(13)
C7a C8a C13a . . . 122.7(13)
C9a C8a C13a . . . 119.0(14)
C8a C9a C10a . . . 118.5(16)
C9a C10a C11a . . . 121.0(18)
C10a C11a C12a . . . 118.3(18)
C11a C12a C13a . . . 123.1(18)
C8a C13a C12a . . . 120.2(15)
O2a C14a N3a . . . 119.6(13)
O2a C14a C5a . . . 119.8(12)
N3a C14a C5a . . . 120.5(13)
N3a C15a C16a . . . 112.8(13)
C15a C16a C17a . . . 122.1(18)
C15a C16a C21a . . . 124.6(17)
C17a C16a C21a . . . 112(3)
C16a C17a C18a . . . 121(3)
C17a C18a C19a . . . 120(4)
C18a C19a C20a . . . 121(3)
C19a C20a C21a . . . 119(3)
C16a C21a C20a . . . 125(3)
Tb1 O1b C6b . . . 123.6(10)
Tb1 O2b C14b . . . 124.2(9)
Tb1 N1b C1b . . . 121.1(10)
Tb1 N1b C5b . . . 119.8(9)
C1b N1b C5b . . . 118.6(12)
C6b N2b C7b . . . 121.2(13)
C14b N3b C15b . . . 119.5(12)
N1b C1b C2b . . . 122.7(15)
N1b C1b C6b . . . 111.0(12)
C2b C1b C6b . . . 125.9(13)
C1b C2b C3b . . . 117.5(15)
C2b C3b C4b . . . 118.6(17)
C3b C4b C5b . . . 119.9(16)
N1b C5b C4b . . . 122.5(13)
N1b C5b C14b . . . 111.7(12)
C4b C5b C14b . . . 125.8(14)
O1b C6b N2b . . . 121.9(14)
O1b C6b C1b . . . 120.1(13)
N2b C6b C1b . . . 118.0(13)
N2b C7b C8b . . . 110.8(12)
C7b C8b C9b . . . 120.7(15)
C7b C8b C13b . . . 120.0(15)
C9b C8b C13b . . . 119.0(16)
C8b C9b C10b . . . 121.1(17)
C9b C10b C11b . . . 120.6(18)
C10b C11b C12b . . . 119.9(18)
C11b C12b C13b . . . 119.6(18)
C8b C13b C12b . . . 119.5(16)
O2b C14b N3b . . . 122.8(13)
O2b C14b C5b . . . 119.4(13)
N3b C14b C5b . . . 117.7(12)
N3b C15b C16b . . . 114.4(12)
C15b C16b C17b . . . 121.6(14)
C15b C16b C21b . . . 117.6(14)
C17b C16b C21b . . . 120.8(16)
C16b C17b C18b . . . 120.5(15)
C17b C18b C19b . . . 119.8(17)
C18b C19b C20b . . . 120(2)
C19b C20b C21b . . . 123(2)
C16b C21b C20b . . . 116.4(17)
Tb1 O1c C6c . . . 125.7(8)
Tb1 O2c C14c . . . 126.2(7)
Tb1 N1c C1c . . . 118.1(8)
Tb1 N1c C5c . . . 120.1(9)
C1c N1c C5c . . . 121.8(12)
C6c N2c C7c . . . 121.2(11)
C14c N3c C15c . . . 122.0(10)
N1c C1c C2c . . . 119.3(11)
N1c C1c C6c . . . 114.4(11)
C2c C1c C6c . . . 126.3(11)
C1c C2c C3c . . . 118.9(12)
C2c C3c C4c . . . 118.7(13)
C3c C4c C5c . . . 120.5(13)
N1c C5c C4c . . . 120.7(12)
N1c C5c C14c . . . 111.5(12)
C4c C5c C14c . . . 127.7(12)
O1c C6c N2c . . . 122.7(11)
O1c C6c C1c . . . 117.4(11)
N2c C6c C1c . . . 119.9(11)
N2c C7c C8c . . . 114.6(10)
C7c C8c C9c . . . 119.8(11)
C7c C8c C13c . . . 122.4(13)
C9c C8c C13c . . . 117.7(13)
C8c C9c C10c . . . 119.6(13)
C9c C10c C11c . . . 122.6(16)
C10c C11c C12c . . . 117.9(16)
C11c C12c C13c . . . 120.1(16)
C8c C13c C12c . . . 122.1(17)
O2c C14c N3c . . . 123.7(11)
O2c C14c C5c . . . 116.8(10)
N3c C14c C5c . . . 119.5(12)
N3c C15c C16c . . . 115.5(10)
C15c C16c C17c . . . 123.0(12)
C15c C16c C21c . . . 118.5(12)
C17c C16c C21c . . . 118.4(13)
C16c C17c C18c . . . 118.8(15)
C17c C18c C19c . . . 121.4(17)
C18c C19c C20c . . . 120.2(17)
C19c C20c C21c . . . 118(2)
C16c C21c C20c . . . 122.9(16)
O1d Tb2 O2d . . . 127.8(3)
O1d Tb2 N1d . . . 64.2(4)
O1d Tb2 O1e . . . 143.7(3)
O1d Tb2 O2e . . . 80.4(3)
O1d Tb2 N1e . . . 139.1(4)
O1d Tb2 O1f . . . 87.0(3)
O1d Tb2 O2f . . . 76.5(3)
O1d Tb2 N1f . . . 71.6(3)
O2d Tb2 N1d . . . 63.6(4)
O2d Tb2 O1e . . . 81.6(3)
O2d Tb2 O2e . . . 85.6(4)
O2d Tb2 N1e . . . 71.1(4)
O2d Tb2 O1f . . . 79.6(4)
O2d Tb2 O2f . . . 147.7(4)
O2d Tb2 N1f . . . 139.5(4)
N1d Tb2 O1e . . . 138.3(4)
N1d Tb2 O2e . . . 74.1(4)
N1d Tb2 N1e . . . 119.2(4)
N1d Tb2 O1f . . . 74.6(4)
N1d Tb2 O2f . . . 134.3(4)
N1d Tb2 N1f . . . 120.4(4)
O1e Tb2 O2e . . . 127.9(3)
O1e Tb2 N1e . . . 64.1(4)
O1e Tb2 O1f . . . 77.2(3)
O1e Tb2 O2f . . . 87.4(3)
O1e Tb2 N1f . . . 72.1(4)
O2e Tb2 N1e . . . 63.9(4)
O2e Tb2 O1f . . . 148.7(4)
O2e Tb2 O2f . . . 77.3(4)
O2e Tb2 N1f . . . 134.9(4)
N1e Tb2 O1f . . . 133.9(3)
N1e Tb2 O2f . . . 76.8(4)
N1e Tb2 N1f . . . 120.4(4)
O1f Tb2 O2f . . . 127.4(4)
O1f Tb2 N1f . . . 65.0(4)
O2f Tb2 N1f . . . 62.4(4)
Tb2 O1d C6d . . . 126.1(9)
Tb2 O2d C14d . . . 125.2(8)
Tb2 N1d C1d . . . 118.6(9)
Tb2 N1d C5d . . . 121.9(9)
C1d N1d C5d . . . 119.5(12)
C6d N2d C7d . . . 123.9(13)
C14d N3d C15d . . . 123.4(12)
N1d C1d C2d . . . 120.1(12)
N1d C1d C6d . . . 113.5(11)
C2d C1d C6d . . . 126.3(12)
C1d C2d C3d . . . 119.0(13)
C2d C3d C4d . . . 121.5(14)
C3d C4d C5d . . . 117.0(13)
N1d C5d C4d . . . 122.7(12)
N1d C5d C14d . . . 111.5(11)
C4d C5d C14d . . . 125.8(12)
O1d C6d N2d . . . 123.0(14)
O1d C6d C1d . . . 117.5(11)
N2d C6d C1d . . . 119.4(12)
N2d C7d C8d . . . 110.9(12)
C7d C8d C9d . . . 120.7(13)
C7d C8d C13d . . . 120.4(13)
C9d C8d C13d . . . 118.9(14)
C8d C9d C10d . . . 121.3(14)
C9d C10d C11d . . . 119.0(15)
C10d C11d C12d . . . 118.5(17)
C11d C12d C13d . . . 120.8(17)
C8d C13d C12d . . . 121.5(15)
O2d C14d N3d . . . 122.3(12)
O2d C14d C5d . . . 117.6(11)
N3d C14d C5d . . . 120.0(12)
N3d C15d C16d . . . 113.9(12)
C15d C16d C17d . . . 122.6(13)
C15d C16d C21d . . . 121.8(14)
C17d C16d C21d . . . 115.5(15)
C16d C17d C18d . . . 120.8(15)
C17d C18d C19d . . . 121.0(17)
C18d C19d C20d . . . 117.6(19)
C19d C20d C21d . . . 121.0(19)
C16d C21d C20d . . . 124.1(17)
Tb2 O1e C6e . . . 126.0(8)
Tb2 O2e C14e . . . 124.0(8)
Tb2 N1e C1e . . . 120.1(9)
Tb2 N1e C5e . . . 121.1(8)
C1e N1e C5e . . . 118.8(11)
C6e N2e C7e . . . 122.7(11)
C14e N3e C15e . . . 119.3(13)
N1e C1e C2e . . . 121.8(12)
N1e C1e C6e . . . 112.0(11)
C2e C1e C6e . . . 126.2(11)
C1e C2e C3e . . . 118.3(13)
C2e C3e C4e . . . 122.9(14)
C3e C4e C5e . . . 114.8(14)
N1e C5e C4e . . . 123.3(12)
N1e C5e C14e . . . 110.8(11)
C4e C5e C14e . . . 125.8(12)
O1e C6e N2e . . . 124.0(12)
O1e C6e C1e . . . 117.7(10)
N2e C6e C1e . . . 118.3(11)
N2e C7e C8e . . . 112.2(12)
C7e C8e C9e . . . 122.9(14)
C7e C8e C13e . . . 120.3(13)
C9e C8e C13e . . . 116.8(14)
C8e C9e C10e . . . 121.8(17)
C9e C10e C11e . . . 119.3(17)
C10e C11e C12e . . . 120.8(18)
C11e C12e C13e . . . 117.7(16)
C8e C13e C12e . . . 123.1(15)
O2e C14e N3e . . . 121.6(12)
O2e C14e C5e . . . 119.8(12)
N3e C14e C5e . . . 118.5(12)
N3e C15e C16e . . . 118.3(14)
C15e C16e C17e . . . 120.1(14)
C15e C16e C21e . . . 120.9(15)
C17e C16e C21e . . . 118.9(16)
C16e C17e C18e . . . 121.5(15)
C17e C18e C19e . . . 117.4(17)
C18e C19e C20e . . . 121(3)
C19e C20e C21e . . . 121(2)
C16e C21e C20e . . . 120.3(18)
Tb2 O1f C6f . . . 121.0(8)
Tb2 O2f C14f . . . 124.4(8)
Tb2 N1f C1f . . . 118.5(9)
Tb2 N1f C5f . . . 123.8(9)
C1f N1f C5f . . . 117.5(12)
C6f N2f C7f . . . 120.9(11)
C14f N3f C15f . . . 120.5(11)
N1f C1f C2f . . . 122.8(13)
N1f C1f C6f . . . 111.0(12)
C2f C1f C6f . . . 126.2(13)
C1f C2f C3f . . . 117.4(14)
C2f C3f C4f . . . 119.6(13)
C3f C4f C5f . . . 117.6(13)
N1f C5f C4f . . . 125.0(13)
N1f C5f C14f . . . 108.9(12)
C4f C5f C14f . . . 126.1(12)
O1f C6f N2f . . . 123.5(12)
O1f C6f C1f . . . 118.7(11)
N2f C6f C1f . . . 117.8(12)
N2f C7f C8f . . . 111.6(11)
C7f C8f C9f . . . 121.8(13)
C7f C8f C13f . . . 120.6(13)
C9f C8f C13f . . . 117.6(14)
C8f C9f C10f . . . 121.5(15)
C9f C10f C11f . . . 120.5(19)
C10f C11f C12f . . . 119.4(17)
C11f C12f C13f . . . 119.3(17)
C8f C13f C12f . . . 121.5(16)
O2f C14f N3f . . . 124.1(11)
O2f C14f C5f . . . 118.4(11)
N3f C14f C5f . . . 117.4(11)
N3f C15f C16f . . . 109.3(11)
C15f C16f C17f . . . 122.2(14)
C15f C16f C21f . . . 121.1(12)
C17f C16f C21f . . . 116.7(13)
C16f C17f C18f . . . 122.3(17)
C17f C18f C19f . . . 119.5(17)
C18f C19f C20f . . . 119.5(17)
C19f C20f C21f . . . 121.1(18)
C16f C21f C20f . . . 120.5(14)
O1g S1g O2g . . . 113.3(9)
O1g S1g O3g . . . 110.8(10)
O1g S1g C1g . . . 98.9(11)
O2g S1g O3g . . . 121.4(10)
O2g S1g C1g . . . 104.4(10)
O3g S1g C1g . . . 104.7(11)
S1g C1g F1g . . . 113.5(17)
S1g C1g F2g . . . 107.9(18)
S1g C1g F3g . . . 105.6(16)
F1g C1g F2g . . . 109.7(19)
F1g C1g F3g . . . 108(3)
F2g C1g F3g . . . 112(2)
O1h S1h O2h . . . 113.0(15)
O1h S1h O3h . . . 119.6(13)
O1h S1h C1h . . . 105.7(15)
O2h S1h O3h . . . 110.1(10)
O2h S1h C1h . . . 100.7(17)
O3h S1h C1h . . . 105.5(11)
S1h C1h F1h . . . 108(3)
S1h C1h F2h . . . 115(3)
S1h C1h F3h . . . 109(3)
F1h C1h F2h . . . 101(3)
F1h C1h F3h . . . 105(3)
F2h C1h F3h . . . 118(3)
O1i S1i O2i . . . 114.3(6)
O1i S1i O3i . . . 116.2(7)
O1i S1i C1i . . . 104.5(7)
O2i S1i O3i . . . 114.5(6)
O2i S1i C1i . . . 102.9(7)
O3i S1i C1i . . . 102.1(7)
S1i C1i F1i . . . 110.2(10)
S1i C1i F2i . . . 112.7(12)
S1i C1i F3i . . . 112.4(11)
F1i C1i F2i . . . 108.9(13)
F1i C1i F3i . . . 105.3(14)
F2i C1i F3i . . . 107.1(12)
O2j S1j O1j . . . 114.0(7)
O2j S1j O3j . . . 114.6(7)
O2j S1j C1j . . . 102.0(7)
O1j S1j O3j . . . 116.3(7)
O1j S1j C1j . . . 103.8(7)
O3j S1j C1j . . . 103.7(7)
S1j C1j F1j . . . 112.8(10)
S1j C1j F2j . . . 111.9(10)
S1j C1j F3j . . . 111.7(10)
F1j C1j F2j . . . 105.5(12)
F1j C1j F3j . . . 108.3(12)
F2j C1j F3j . . . 106.2(12)
O1k S1k O2k . . . 112.8(14)
O1k S1k O3k . . . 121.0(13)
O1k S1k C1k . . . 104.0(11)
O2k S1k O3k . . . 110.4(17)
O2k S1k C1k . . . 104.7(12)
O3k S1k C1k . . . 101.7(12)
S1k C1k F1k . . . 112.0(19)
S1k C1k F2k . . . 102.3(15)
S1k C1k F3k . . . 117(3)
F1k C1k F2k . . . 113(3)
F1k C1k F3k . . . 104(3)
F2k C1k F3k . . . 109(3)
S1k C1k F1k' . . . 97(3)
S1k C1k F2k' . . . 115(3)
S1k C1k F3k' . . . 104.7(19)
F1k' C1k F2k' . . . 109(4)
F1k' C1k F3k' . . . 113(4)
F2k' C1k F3k' . . . 116(3)
O1l S1l O2l . . . 113.2(8)
O1l S1l O3l . . . 114.5(9)
O1l S1l C1l . . . 104.3(8)
O2l S1l O3l . . . 117.9(9)
O2l S1l C1l . . . 102.4(8)
O3l S1l C1l . . . 101.8(9)
S1l C1l F1l . . . 122.3(17)
S1l C1l F2l . . . 114.0(14)
S1l C1l F3l . . . 102.3(12)
F1l C1l F2l . . . 106(3)
F1l C1l F3l . . . 98(2)
F2l C1l F3l . . . 112.7(18)
S1l C1l F1l' . . . 93.2(13)
S1l C1l F2l' . . . 109.6(12)
S1l C1l F3l' . . . 112.7(16)
F1l' C1l F2l' . . . 118.8(18)
F1l' C1l F3l' . . . 105(3)
F2l' C1l F3l' . . . 115.7(19)
N1m C1m C2m . . . 174(3)
C1m C2m C3m . . . 117.6(18)
N1n C1n C2n . . . 161(3)
C1n C2n C3n . . . 113(3)
N1o C1o C2o . . . 177.2(16)
C1o C2o C3o . . . 111.2(13)

loop_
_geom_bond_atom_site_label_1
_geom_bond_atom_site_label_2
_geom_bond_site_symmetry_1
_geom_bond_site_symmetry_2
_geom_bond_distance
Tb1 O1a . . 2.356(9)
Tb1 O2a . . 2.365(10)
Tb1 N1a . . 2.536(11)
Tb1 O1b . . 2.386(10)
Tb1 O2b . . 2.405(9)
Tb1 N1b . . 2.541(11)
Tb1 O1c . . 2.383(9)
Tb1 O2c . . 2.331(8)
Tb1 N1c . . 2.538(12)
O1a C6a . . 1.301(16)
O2a C14a . . 1.290(17)
N1a C1a . . 1.321(17)
N1a C5a . . 1.329(17)
N2a C6a . . 1.308(18)
N2a C7a . . 1.465(17)
N3a C14a . . 1.343(18)
N3a C15a . . 1.44(3)
C1a C2a . . 1.38(2)
C1a C6a . . 1.507(18)
C2a C3a . . 1.39(3)
C3a C4a . . 1.43(3)
C4a C5a . . 1.37(2)
C5a C14a . . 1.48(3)
C7a C8a . . 1.56(2)
C8a C9a . . 1.42(3)
C8a C13a . . 1.39(3)
C9a C10a . . 1.41(3)
C10a C11a . . 1.38(4)
C11a C12a . . 1.37(3)
C12a C13a . . 1.35(3)
C15a C16a . . 1.55(3)
C16a C17a . . 1.35(4)
C16a C21a . . 1.36(3)
C17a C18a . . 1.42(5)
C18a C19a . . 1.29(5)
C19a C20a . . 1.26(5)
C20a C21a . . 1.36(4)
O1b C6b . . 1.279(18)
O2b C14b . . 1.223(17)
N1b C1b . . 1.328(17)
N1b C5b . . 1.321(18)
N2b C6b . . 1.338(19)
N2b C7b . . 1.51(3)
N3b C14b . . 1.364(19)
N3b C15b . . 1.459(19)
C1b C2b . . 1.38(3)
C1b C6b . . 1.49(3)
C2b C3b . . 1.38(3)
C3b C4b . . 1.37(3)
C4b C5b . . 1.35(3)
C5b C14b . . 1.522(19)
C7b C8b . . 1.53(3)
C8b C9b . . 1.37(3)
C8b C13b . . 1.39(3)
C9b C10b . . 1.36(3)
C10b C11b . . 1.38(3)
C11b C12b . . 1.37(3)
C12b C13b . . 1.41(3)
C15b C16b . . 1.54(3)
C16b C17b . . 1.39(3)
C16b C21b . . 1.39(3)
C17b C18b . . 1.38(3)
C18b C19b . . 1.37(4)
C19b C20b . . 1.37(4)
C20b C21b . . 1.40(4)
O1c C6c . . 1.246(16)
O2c C14c . . 1.270(17)
N1c C1c . . 1.338(17)
N1c C5c . . 1.323(17)
N2c C6c . . 1.323(16)
N2c C7c . . 1.458(15)
N3c C14c . . 1.303(14)
N3c C15c . . 1.449(15)
C1c C2c . . 1.434(18)
C1c C6c . . 1.487(17)
C2c C3c . . 1.383(19)
C3c C4c . . 1.37(2)
C4c C5c . . 1.39(3)
C5c C14c . . 1.510(18)
C7c C8c . . 1.520(18)
C8c C9c . . 1.40(2)
C8c C13c . . 1.38(3)
C9c C10c . . 1.36(3)
C10c C11c . . 1.35(3)
C11c C12c . . 1.40(3)
C12c C13c . . 1.34(3)
C15c C16c . . 1.496(18)
C16c C17c . . 1.411(19)
C16c C21c . . 1.37(3)
C17c C18c . . 1.37(3)
C18c C19c . . 1.39(4)
C19c C20c . . 1.37(3)
C20c C21c . . 1.39(3)
Tb2 O1d . . 2.387(8)
Tb2 O2d . . 2.396(10)
Tb2 N1d . . 2.511(12)
Tb2 O1e . . 2.382(8)
Tb2 O2e . . 2.411(10)
Tb2 N1e . . 2.491(11)
Tb2 O1f . . 2.413(9)
Tb2 O2f . . 2.415(9)
Tb2 N1f . . 2.514(12)
O1d C6d . . 1.223(15)
O2d C14d . . 1.282(15)
N1d C1d . . 1.356(17)
N1d C5d . . 1.340(18)
N2d C6d . . 1.329(16)
N2d C7d . . 1.43(3)
N3d C14d . . 1.289(17)
N3d C15d . . 1.468(18)
C1d C2d . . 1.42(2)
C1d C6d . . 1.49(2)
C2d C3d . . 1.35(3)
C3d C4d . . 1.38(2)
C4d C5d . . 1.41(2)
C5d C14d . . 1.498(18)
C7d C8d . . 1.50(3)
C8d C9d . . 1.37(2)
C8d C13d . . 1.38(3)
C9d C10d . . 1.42(3)
C10d C11d . . 1.39(3)
C11d C12d . . 1.40(3)
C12d C13d . . 1.37(3)
C15d C16d . . 1.49(3)
C16d C17d . . 1.38(3)
C16d C21d . . 1.37(3)
C17d C18d . . 1.40(3)
C18d C19d . . 1.39(3)
C19d C20d . . 1.35(3)
C20d C21d . . 1.36(4)
O1e C6e . . 1.229(14)
O2e C14e . . 1.212(16)
N1e C1e . . 1.359(15)
N1e C5e . . 1.344(17)
N2e C6e . . 1.300(15)
N2e C7e . . 1.505(19)
N3e C14e . . 1.327(18)
N3e C15e . . 1.464(18)
C1e C2e . . 1.395(19)
C1e C6e . . 1.501(18)
C2e C3e . . 1.34(3)
C3e C4e . . 1.41(2)
C4e C5e . . 1.41(3)
C5e C14e . . 1.506(19)
C7e C8e . . 1.45(3)
C8e C9e . . 1.39(3)
C8e C13e . . 1.41(2)
C9e C10e . . 1.36(3)
C10e C11e . . 1.40(3)
C11e C12e . . 1.39(3)
C12e C13e . . 1.36(3)
C15e C16e . . 1.45(3)
C16e C17e . . 1.38(3)
C16e C21e . . 1.37(3)
C17e C18e . . 1.42(3)
C18e C19e . . 1.40(4)
C19e C20e . . 1.34(4)
C20e C21e . . 1.40(4)
O1f C6f . . 1.226(16)
O2f C14f . . 1.224(16)
N1f C1f . . 1.371(18)
N1f C5f . . 1.303(17)
N2f C6f . . 1.331(15)
N2f C7f . . 1.472(16)
N3f C14f . . 1.322(15)
N3f C15f . . 1.481(16)
C1f C2f . . 1.39(2)
C1f C6f . . 1.515(19)
C2f C3f . . 1.41(3)
C3f C4f . . 1.38(2)
C4f C5f . . 1.389(19)
C5f C14f . . 1.542(18)
C7f C8f . . 1.53(2)
C8f C9f . . 1.38(3)
C8f C13f . . 1.37(3)
C9f C10f . . 1.36(3)
C10f C11f . . 1.37(3)
C11f C12f . . 1.37(3)
C12f C13f . . 1.39(3)
C15f C16f . . 1.50(2)
C16f C17f . . 1.40(3)
C16f C21f . . 1.43(3)
C17f C18f . . 1.37(3)
C18f C19f . . 1.40(3)
C19f C20f . . 1.38(3)
C20f C21f . . 1.37(3)
S1g O1g . . 1.524(17)
S1g O2g . . 1.461(14)
S1g O3g . . 1.355(15)
S1g C1g . . 1.86(3)
C1g F1g . . 1.22(3)
C1g F2g . . 1.34(3)
C1g F3g . . 1.34(3)
S1h O1h . . 1.36(3)
S1h O2h . . 1.520(18)
S1h O3h . . 1.423(13)
S1h C1h . . 1.73(5)
C1h F1h . . 1.39(4)
C1h F2h . . 1.30(5)
C1h F3h . . 1.28(4)
S1i O1i . . 1.417(10)
S1i O2i . . 1.454(11)
S1i O3i . . 1.413(11)
S1i C1i . . 1.789(15)
C1i F1i . . 1.328(18)
C1i F2i . . 1.31(2)
C1i F3i . . 1.322(19)
S1j O2j . . 1.431(12)
S1j O1j . . 1.443(12)
S1j O3j . . 1.434(11)
S1j C1j . . 1.786(14)
C1j F1j . . 1.331(18)
C1j F2j . . 1.339(17)
C1j F3j . . 1.354(18)
S1k O1k . . 1.346(17)
S1k O2k . . 1.333(19)
S1k O3k . . 1.33(3)
S1k C1k . . 1.87(3)
C1k F1k . . 1.24(4)
C1k F2k . . 1.54(3)
C1k F3k . . 1.14(4)
C1k F1k' . . 1.35(7)
C1k F2k' . . 1.28(5)
C1k F3k' . . 1.46(4)
S1l O1l . . 1.395(13)
S1l O2l . . 1.408(14)
S1l O3l . . 1.415(17)
S1l C1l . . 1.832(16)
C1l F1l . . 1.14(4)
C1l F2l . . 1.16(3)
C1l F3l . . 1.65(4)
C1l F1l' . . 1.63(4)
C1l F2l' . . 1.45(3)
C1l F3l' . . 1.19(4)
N1m C1m . . 1.20(3)
C1m C2m . . 1.40(3)
C2m C3m . . 1.47(3)
N1n C1n . . 1.45(5)
C1n C2n . . 1.47(4)
C2n C3n . . 1.36(4)
N1o C1o . . 1.16(3)
C1o C2o . . 1.43(3)
C2o C3o . . 1.53(3)

loop_
_geom_torsion_atom_site_label_1
_geom_torsion_atom_site_label_2
_geom_torsion_atom_site_label_3
_geom_torsion_atom_site_label_4
_geom_torsion_site_symmetry_1
_geom_torsion_site_symmetry_2
_geom_torsion_site_symmetry_3
_geom_torsion_site_symmetry_4
_geom_torsion
C5a N1a C1a C2a . . . . -2(2)
C5a N1a C1a C6a . . . . 179.5(12)
C1a N1a C5a C4a . . . . 3(3)
C1a N1a C5a C14a . . . . -178.1(12)
C7a N2a C6a O1a . . . . 0(2)
C7a N2a C6a C1a . . . . 179.7(12)
C6a N2a C7a C8a . . . . -74.3(17)
C15a N3a C14a O2a . . . . 0(3)
C15a N3a C14a C5a . . . . -176.7(14)
C14a N3a C15a C16a . . . . -92.8(17)
N1a C1a C2a C3a . . . . 0(3)
C6a C1a C2a C3a . . . . 179.3(14)
N1a C1a C6a O1a . . . . 3.1(17)
N1a C1a C6a N2a . . . . -177.2(13)
C2a C1a C6a O1a . . . . -175.7(13)
C2a C1a C6a N2a . . . . 4(3)
C1a C2a C3a C4a . . . . -1(3)
C2a C3a C4a C5a . . . . 3(3)
C3a C4a C5a N1a . . . . -4(3)
C3a C4a C5a C14a . . . . 177.7(15)
N1a C5a C14a O2a . . . . 4.9(19)
N1a C5a C14a N3a . . . . -177.6(13)
C4a C5a C14a O2a . . . . -176.7(14)
C4a C5a C14a N3a . . . . 0(3)
N2a C7a C8a C9a . . . . 151.5(14)
N2a C7a C8a C13a . . . . -30(2)
C7a C8a C9a C10a . . . . 175.3(16)
C13a C8a C9a C10a . . . . -3(3)
C7a C8a C13a C12a . . . . -176.0(15)
C9a C8a C13a C12a . . . . 2(3)
C8a C9a C10a C11a . . . . 3(3)
C9a C10a C11a C12a . . . . -1(4)
C10a C11a C12a C13a . . . . 0(4)
C11a C12a C13a C8a . . . . 0(3)
N3a C15a C16a C17a . . . . -74(3)
N3a C15a C16a C21a . . . . 93(3)
C15a C16a C17a C18a . . . . 179(3)
C21a C16a C17a C18a . . . . 10(5)
C15a C16a C21a C20a . . . . 180(3)
C17a C16a C21a C20a . . . . -11(4)
C16a C17a C18a C19a . . . . -3(7)
C17a C18a C19a C20a . . . . -3(7)
C18a C19a C20a C21a . . . . 2(6)
C19a C20a C21a C16a . . . . 6(5)
C5b N1b C1b C2b . . . . 1(3)
C5b N1b C1b C6b . . . . 175.3(12)
C1b N1b C5b C4b . . . . 0(3)
C1b N1b C5b C14b . . . . -180.0(12)
C7b N2b C6b O1b . . . . -5(3)
C7b N2b C6b C1b . . . . 173.7(13)
C6b N2b C7b C8b . . . . -95.9(17)
C15b N3b C14b O2b . . . . 1(2)
C15b N3b C14b C5b . . . . -174.7(12)
C14b N3b C15b C16b . . . . -76.0(17)
N1b C1b C2b C3b . . . . -4(3)
C6b C1b C2b C3b . . . . -176.8(16)
N1b C1b C6b O1b . . . . -5.7(19)
N1b C1b C6b N2b . . . . 176.0(13)
C2b C1b C6b O1b . . . . 168.2(15)
C2b C1b C6b N2b . . . . -10(3)
C1b C2b C3b C4b . . . . 4(3)
C2b C3b C4b C5b . . . . -3(3)
C3b C4b C5b N1b . . . . 0(3)
C3b C4b C5b C14b . . . . -179.1(15)
N1b C5b C14b O2b . . . . 10.7(18)
N1b C5b C14b N3b . . . . -173.2(12)
C4b C5b C14b O2b . . . . -169.7(15)
C4b C5b C14b N3b . . . . 6(3)
N2b C7b C8b C9b . . . . 87.1(18)
N2b C7b C8b C13b . . . . -87.2(18)
C7b C8b C9b C10b . . . . -177.3(16)
C13b C8b C9b C10b . . . . -3(3)
C7b C8b C13b C12b . . . . -179.9(16)
C9b C8b C13b C12b . . . . 6(3)
C8b C9b C10b C11b . . . . 0(3)
C9b C10b C11b C12b . . . . 0(3)
C10b C11b C12b C13b . . . . 2(3)
C11b C12b C13b C8b . . . . -5(3)
N3b C15b C16b C17b . . . . -25(3)
N3b C15b C16b C21b . . . . 154.8(15)
C15b C16b C17b C18b . . . . 179.4(16)
C21b C16b C17b C18b . . . . 0(3)
C15b C16b C21b C20b . . . . 178.2(16)
C17b C16b C21b C20b . . . . -2(3)
C16b C17b C18b C19b . . . . 3(3)
C17b C18b C19b C20b . . . . -4(4)
C18b C19b C20b C21b . . . . 2(4)
C19b C20b C21b C16b . . . . 1(4)
C5c N1c C1c C2c . . . . .7(18)
C5c N1c C1c C6c . . . . 178.4(12)
C1c N1c C5c C4c . . . . -1.3(19)
C1c N1c C5c C14c . . . . 175.6(11)
C7c N2c C6c O1c . . . . -1.7(19)
C7c N2c C6c C1c . . . . 176.6(11)
C6c N2c C7c C8c . . . . -73.7(15)
C15c N3c C14c O2c . . . . -5.2(17)
C15c N3c C14c C5c . . . . 173.7(10)
C14c N3c C15c C16c . . . . -92.4(13)
N1c C1c C2c C3c . . . . 1(2)
C6c C1c C2c C3c . . . . -176.2(13)
N1c C1c C6c O1c . . . . 6.6(17)
N1c C1c C6c N2c . . . . -171.8(12)
C2c C1c C6c O1c . . . . -175.8(13)
C2c C1c C6c N2c . . . . 6(2)
C1c C2c C3c C4c . . . . -3(3)
C2c C3c C4c C5c . . . . 2(3)
C3c C4c C5c N1c . . . . 0(3)
C3c C4c C5c C14c . . . . -176.3(13)
N1c C5c C14c O2c . . . . 10.9(15)
N1c C5c C14c N3c . . . . -168.1(11)
C4c C5c C14c O2c . . . . -172.5(13)
C4c C5c C14c N3c . . . . 8.5(19)
N2c C7c C8c C9c . . . . 147.9(12)
N2c C7c C8c C13c . . . . -35.4(19)
C7c C8c C9c C10c . . . . 175.0(13)
C13c C8c C9c C10c . . . . -2(3)
C7c C8c C13c C12c . . . . -173.7(16)
C9c C8c C13c C12c . . . . 3(3)
C8c C9c C10c C11c . . . . 2(3)
C9c C10c C11c C12c . . . . -3(3)
C10c C11c C12c C13c . . . . 4(3)
C11c C12c C13c C8c . . . . -4(3)
N3c C15c C16c C17c . . . . -3.9(18)
N3c C15c C16c C21c . . . . -179.8(12)
C15c C16c C17c C18c . . . . -175.2(15)
C21c C16c C17c C18c . . . . 0(3)
C15c C16c C21c C20c . . . . 176.5(16)
C17c C16c C21c C20c . . . . 0(3)
C16c C17c C18c C19c . . . . -3(3)
C17c C18c C19c C20c . . . . 5(4)
C18c C19c C20c C21c . . . . -4(4)
C19c C20c C21c C16c . . . . 1(3)
C5d N1d C1d C2d . . . . 0(2)
C5d N1d C1d C6d . . . . -177.3(12)
C1d N1d C5d C4d . . . . 2(2)
C1d N1d C5d C14d . . . . -177.5(11)
C7d N2d C6d O1d . . . . 7(3)
C7d N2d C6d C1d . . . . -174.2(13)
C6d N2d C7d C8d . . . . 89.3(17)
C15d N3d C14d O2d . . . . -2(2)
C15d N3d C14d C5d . . . . -176.6(13)
C14d N3d C15d C16d . . . . 73.7(18)
N1d C1d C2d C3d . . . . -4(3)
C6d C1d C2d C3d . . . . 173.4(14)
N1d C1d C6d O1d . . . . 3.1(18)
N1d C1d C6d N2d . . . . -175.4(13)
C2d C1d C6d O1d . . . . -174.2(14)
C2d C1d C6d N2d . . . . 7(3)
C1d C2d C3d C4d . . . . 5(3)
C2d C3d C4d C5d . . . . -3(3)
C3d C4d C5d N1d . . . . 0(3)
C3d C4d C5d C14d . . . . 178.9(13)
N1d C5d C14d O2d . . . . -3.6(16)
N1d C5d C14d N3d . . . . 171.7(12)
C4d C5d C14d O2d . . . . 176.9(13)
C4d C5d C14d N3d . . . . -8(2)
N2d C7d C8d C9d . . . . -85.7(17)
N2d C7d C8d C13d . . . . 95.0(16)
C7d C8d C9d C10d . . . . 178.9(14)
C13d C8d C9d C10d . . . . -2(3)
C7d C8d C13d C12d . . . . -177.3(17)
C9d C8d C13d C12d . . . . 3(3)
C8d C9d C10d C11d . . . . 0(3)
C9d C10d C11d C12d . . . . 0(3)
C10d C11d C12d C13d . . . . 1(3)
C11d C12d C13d C8d . . . . -3(3)
N3d C15d C16d C17d . . . . 29(3)
N3d C15d C16d C21d . . . . -154.5(15)
C15d C16d C17d C18d . . . . 176.3(16)
C21d C16d C17d C18d . . . . 0(3)
C15d C16d C21d C20d . . . . -177.2(18)
C17d C16d C21d C20d . . . . 0(3)
C16d C17d C18d C19d . . . . 0(3)
C17d C18d C19d C20d . . . . 0(3)
C18d C19d C20d C21d . . . . 0(3)
C19d C20d C21d C16d . . . . 1(4)
C5e N1e C1e C2e . . . . 1.2(19)
C5e N1e C1e C6e . . . . 179.0(11)
C1e N1e C5e C4e . . . . 0(2)
C1e N1e C5e C14e . . . . 179.3(11)
C7e N2e C6e O1e . . . . 3(2)
C7e N2e C6e C1e . . . . -176.1(12)
C6e N2e C7e C8e . . . . 85.6(16)
C15e N3e C14e O2e . . . . -1(3)
C15e N3e C14e C5e . . . . 177.6(13)
C14e N3e C15e C16e . . . . 71(2)
N1e C1e C2e C3e . . . . -2(3)
C6e C1e C2e C3e . . . . -179.6(14)
N1e C1e C6e O1e . . . . 1.8(17)
N1e C1e C6e N2e . . . . -179.1(12)
C2e C1e C6e O1e . . . . 179.5(13)
C2e C1e C6e N2e . . . . -1(2)
C1e C2e C3e C4e . . . . 2(3)
C2e C3e C4e C5e . . . . -1(3)
C3e C4e C5e N1e . . . . 0(3)
C3e C4e C5e C14e . . . . -179.2(13)
N1e C5e C14e O2e . . . . -2.2(18)
N1e C5e C14e N3e . . . . 178.8(12)
C4e C5e C14e O2e . . . . 177.1(14)
C4e C5e C14e N3e . . . . -2(3)
N2e C7e C8e C9e . . . . -99.8(16)
N2e C7e C8e C13e . . . . 83.6(15)
C7e C8e C9e C10e . . . . 175.9(17)
C13e C8e C9e C10e . . . . -7(3)
C7e C8e C13e C12e . . . . -178.9(14)
C9e C8e C13e C12e . . . . 4(3)
C8e C9e C10e C11e . . . . 9(3)
C9e C10e C11e C12e . . . . -7(3)
C10e C11e C12e C13e . . . . 4(3)
C11e C12e C13e C8e . . . . -3(3)
N3e C15e C16e C17e . . . . 30(3)
N3e C15e C16e C21e . . . . -152.6(16)
C15e C16e C17e C18e . . . . 178.6(16)
C21e C16e C17e C18e . . . . 0(3)
C15e C16e C21e C20e . . . . -177.7(19)
C17e C16e C21e C20e . . . . 0(3)
C16e C17e C18e C19e . . . . -3(3)
C17e C18e C19e C20e . . . . 4(4)
C18e C19e C20e C21e . . . . -4(4)
C19e C20e C21e C16e . . . . 1(4)
C5f N1f C1f C2f . . . . -1.9(18)
C5f N1f C1f C6f . . . . 178.4(10)
C1f N1f C5f C4f . . . . -.3(18)
C1f N1f C5f C14f . . . . 179.3(10)
C7f N2f C6f O1f . . . . -5.9(19)
C7f N2f C6f C1f . . . . 175.0(11)
C6f N2f C7f C8f . . . . -84.7(15)
C15f N3f C14f O2f . . . . -5.5(19)
C15f N3f C14f C5f . . . . 170.6(11)
C14f N3f C15f C16f . . . . -83.8(15)
N1f C1f C2f C3f . . . . 2.7(19)
C6f C1f C2f C3f . . . . -177.6(12)
N1f C1f C6f O1f . . . . 23.5(16)
N1f C1f C6f N2f . . . . -157.3(11)
C2f C1f C6f O1f . . . . -156.2(13)
C2f C1f C6f N2f . . . . 22.9(19)
C1f C2f C3f C4f . . . . -1.4(19)
C2f C3f C4f C5f . . . . -.6(18)
C3f C4f C5f N1f . . . . 1.5(18)
C3f C4f C5f C14f . . . . -178.0(12)
N1f C5f C14f O2f . . . . 6.8(15)
N1f C5f C14f N3f . . . . -169.6(11)
C4f C5f C14f O2f . . . . -173.7(12)
C4f C5f C14f N3f . . . . 9.9(18)
N2f C7f C8f C9f . . . . 90.5(16)
N2f C7f C8f C13f . . . . -88.8(15)
C7f C8f C9f C10f . . . . 177.4(16)
C13f C8f C9f C10f . . . . -3(3)
C7f C8f C13f C12f . . . . -175.5(15)
C9f C8f C13f C12f . . . . 5(3)
C8f C9f C10f C11f . . . . 2(3)
C9f C10f C11f C12f . . . . -2(4)
C10f C11f C12f C13f . . . . 4(3)
C11f C12f C13f C8f . . . . -5(3)
N3f C15f C16f C17f . . . . -96.8(16)
N3f C15f C16f C21f . . . . 85.2(16)
C15f C16f C17f C18f . . . . 176.6(16)
C21f C16f C17f C18f . . . . -5(3)
C15f C16f C21f C20f . . . . -175.2(15)
C17f C16f C21f C20f . . . . 7(3)
C16f C17f C18f C19f . . . . 2(3)
C17f C18f C19f C20f . . . . 0(3)
C18f C19f C20f C21f . . . . 1(3)
C19f C20f C21f C16f . . . . -5(3)
O1g S1g C1g F1g . . . . 56(2)
O1g S1g C1g F2g . . . . -65.7(16)
O1g S1g C1g F3g . . . . 174.6(15)
O2g S1g C1g F1g . . . . -61(2)
O2g S1g C1g F2g . . . . 177.3(14)
O2g S1g C1g F3g . . . . 57.6(17)
O3g S1g C1g F1g . . . . 170.5(18)
O3g S1g C1g F2g . . . . 48.7(18)
O3g S1g C1g F3g . . . . -71.0(18)
O1h S1h C1h F1h . . . . -51(3)
O1h S1h C1h F2h . . . . -163(3)
O1h S1h C1h F3h . . . . 62(3)
O2h S1h C1h F1h . . . . 67(3)
O2h S1h C1h F2h . . . . -46(3)
O2h S1h C1h F3h . . . . -180.0(18)
O3h S1h C1h F1h . . . . -178.7(18)
O3h S1h C1h F2h . . . . 69(3)
O3h S1h C1h F3h . . . . -65(2)
O1i S1i C1i F1i . . . . -63.0(12)
O1i S1i C1i F2i . . . . 175.1(11)
O1i S1i C1i F3i . . . . 54.0(12)
O2i S1i C1i F1i . . . . 56.6(12)
O2i S1i C1i F2i . . . . -65.2(12)
O2i S1i C1i F3i . . . . 173.7(10)
O3i S1i C1i F1i . . . . 175.5(11)
O3i S1i C1i F2i . . . . 53.7(12)
O3i S1i C1i F3i . . . . -67.4(12)
O2j S1j C1j F1j . . . . -57.1(12)
O2j S1j C1j F2j . . . . 61.7(11)
O2j S1j C1j F3j . . . . -179.4(10)
O1j S1j C1j F1j . . . . 61.7(12)
O1j S1j C1j F2j . . . . -179.6(11)
O1j S1j C1j F3j . . . . -60.6(12)
O3j S1j C1j F1j . . . . -176.4(10)
O3j S1j C1j F2j . . . . -57.6(11)
O3j S1j C1j F3j . . . . 61.3(12)
O1k S1k C1k F1k . . . . 46(3)
O1k S1k C1k F2k . . . . -75.1(15)
O1k S1k C1k F3k . . . . 166(3)
O2k S1k C1k F1k . . . . 165(3)
O2k S1k C1k F2k . . . . 43.5(18)
O2k S1k C1k F3k . . . . -75(3)
O3k S1k C1k F1k . . . . -80(3)
O3k S1k C1k F2k . . . . 158.5(17)
O3k S1k C1k F3k . . . . 40(3)
O1k S1k C1k F1k' . . . . 81(3)
O1k S1k C1k F2k' . . . . -34(3)
O1k S1k C1k F3k' . . . . -162.5(19)
O2k S1k C1k F1k' . . . . -160(3)
O2k S1k C1k F2k' . . . . 85(3)
O2k S1k C1k F3k' . . . . -44(3)
O3k S1k C1k F1k' . . . . -45(4)
O3k S1k C1k F2k' . . . . -160(3)
O3k S1k C1k F3k' . . . . 71(3)
O1l S1l C1l F1l . . . . 151(3)
O1l S1l C1l F2l . . . . -79.2(19)
O1l S1l C1l F3l . . . . 42.9(14)
O2l S1l C1l F1l . . . . 33(3)
O2l S1l C1l F2l . . . . 162.6(18)
O2l S1l C1l F3l . . . . -75.3(13)
O3l S1l C1l F1l . . . . -90(3)
O3l S1l C1l F2l . . . . 40(2)
O3l S1l C1l F3l . . . . 162.2(13)
O1l S1l C1l F1l' . . . . -169.0(14)
O1l S1l C1l F2l' . . . . -46.8(16)
O1l S1l C1l F3l' . . . . 83(2)
O2l S1l C1l F1l' . . . . 72.8(14)
O2l S1l C1l F2l' . . . . -165.0(14)
O2l S1l C1l F3l' . . . . -35(3)
O3l S1l C1l F1l' . . . . -49.6(15)
O3l S1l C1l F2l' . . . . 72.6(16)
O3l S1l C1l F3l' . . . . -157(2)
